data_7710243
loop_
_publ_author_name
'Vidlak, Julia F.'
'Cosio, Mario N.'
'Sriramaneni, Nihal K.'
'Bhuvanesh, Nattamai'
'Ozerov, Oleg V.'
'Johnson, Miles W.'

_publ_section_title
;
 Synthesis of pyrrole-based PSiP pincer ligands and their palladium,
 rhodium, and platinum complexes
;
_journal_name_full 'Dalton Transactions'
_journal_paper_doi 10.1039/D2DT00948J
_journal_year 2022
_chemical_formula_moiety 'C33 H29 Cl N2 P2 Pd Si'
_chemical_formula_sum 'C33 H29 Cl N2 P2 Pd Si'
_chemical_formula_weight 685.46
_space_group_crystal_system monoclinic
_space_group_IT_number 14
_space_group_name_Hall '-P 2ybc'
_space_group_name_H-M_alt 'P 1 21/c 1'
_atom_sites_solution_hydrogens geom
_atom_sites_solution_primary dual
_audit_creation_date 2021-05-14
_audit_creation_method
;
Olex2 1.3
(compiled 2020.11.12 svn.r5f609507 for OlexSys, GUI svn.r6272)
;
_audit_update_record
;
2022-01-21 deposited with the CCDC.	2022-05-04 downloaded from the CCDC.
;
_cell_angle_alpha 90
_cell_angle_beta 97.8380(10)
_cell_angle_gamma 90
_cell_formula_units_Z 4
_cell_length_a 9.6594(3)
_cell_length_b 13.5514(4)
_cell_length_c 23.5488(6)
_cell_measurement_reflns_used 9191
_cell_measurement_temperature 110.0
_cell_measurement_theta_max 30.459
_cell_measurement_theta_min 2.606
_cell_volume 3053.70(15)
_computing_cell_refinement 'SAINT V8.38A (Bruker, 2018)'
_computing_data_reduction 'SAINT V8.38A (Bruker, 2018)'
_computing_molecular_graphics 'Olex2 1.3 (Dolomanov et al., 2009)'
_computing_publication_material 'Olex2 1.3 (Dolomanov et al., 2009)'
_computing_structure_refinement 'XL  (Sheldrick, 2008)'
_computing_structure_solution 'SHELXT  (Sheldrick, 2015)'
_diffrn_ambient_temperature 110.0
_diffrn_measured_fraction_theta_full 0.999
_diffrn_measured_fraction_theta_max 0.999
_diffrn_measurement_device_type 'Bruker QUEST PHOTON-III'
_diffrn_measurement_method '\f and \w scans'
_diffrn_radiation_type MoK\a
_diffrn_radiation_wavelength 0.71073
_diffrn_reflns_av_R_equivalents 0.0571
_diffrn_reflns_av_unetI/netI 0.0256
_diffrn_reflns_Laue_measured_fraction_full 0.999
_diffrn_reflns_Laue_measured_fraction_max 0.999
_diffrn_reflns_limit_h_max 12
_diffrn_reflns_limit_h_min -12
_diffrn_reflns_limit_k_max 17
_diffrn_reflns_limit_k_min -17
_diffrn_reflns_limit_l_max 30
_diffrn_reflns_limit_l_min -30
_diffrn_reflns_number 93214
_diffrn_reflns_point_group_measured_fraction_full 0.999
_diffrn_reflns_point_group_measured_fraction_max 0.999
_diffrn_reflns_theta_full 25.242
_diffrn_reflns_theta_max 27.497
_diffrn_reflns_theta_min 1.738
_diffrn_source_current 1.0
_diffrn_source_power 0.05
_diffrn_source_voltage 50.0
_diffrn_standards_number 0
_exptl_absorpt_coefficient_mu 0.865
_exptl_absorpt_correction_T_max 0.3368
_exptl_absorpt_correction_T_min 0.2480
_exptl_absorpt_correction_type multi-scan
_exptl_absorpt_process_details
;
SADABS-2016/2 (Bruker,2016/2) was used for absorption correction.
wR2(int) was 0.1780 before and 0.0834 after correction.
The Ratio of minimum to maximum transmission is 0.7357.
The \l/2 correction factor is Not present.
;
_exptl_crystal_colour colourless
_exptl_crystal_colour_primary colourless
_exptl_crystal_density_diffrn 1.491
_exptl_crystal_description block
_exptl_crystal_F_000 1392
_exptl_crystal_size_max 0.478
_exptl_crystal_size_mid 0.452
_exptl_crystal_size_min 0.207
_refine_diff_density_max 0.483
_refine_diff_density_min -0.445
_refine_diff_density_rms 0.067
_refine_ls_extinction_method none
_refine_ls_goodness_of_fit_ref 1.064
_refine_ls_hydrogen_treatment constr
_refine_ls_matrix_type full
_refine_ls_number_parameters 362
_refine_ls_number_reflns 7031
_refine_ls_number_restraints 0
_refine_ls_restrained_S_all 1.064
_refine_ls_R_factor_all 0.0328
_refine_ls_R_factor_gt 0.0247
_refine_ls_shift/su_max 0.002
_refine_ls_shift/su_mean 0.000
_refine_ls_structure_factor_coef Fsqd
_refine_ls_weighting_details 'w=1/[\s^2^(Fo^2^)+(0.0104P)^2^+3.5149P] where P=(Fo^2^+2Fc^2^)/3'
_refine_ls_weighting_scheme calc
_refine_ls_wR_factor_gt 0.0502
_refine_ls_wR_factor_ref 0.0524
_reflns_Friedel_coverage 0.000
_reflns_number_gt 6120
_reflns_number_total 7031
_reflns_threshold_expression 'I > 2\s(I)'
_cod_data_source_file d2dt00948j2.cif
_cod_data_source_block nksi43
_cod_database_code 7710243
_shelx_shelxl_version_number 2018/3
_shelx_space_group_comment
;
The symmetry employed for this shelxl refinement is uniquely defined
by the following loop, which should always be used as a source of
symmetry information in preference to the above space-group names.
They are only intended as comments.
;
_shelx_estimated_absorpt_t_max 0.841
_shelx_estimated_absorpt_t_min 0.683
_olex2_refinement_description
;
1. Fixed Uiso
 At 1.2 times of:
  All C(H) groups
 At 1.5 times of:
  All C(H,H,H) groups
2.a Aromatic/amide H refined with riding coordinates:
 C23(H23), C4(H4), C29(H29), C2(H2), C15(H15), C3(H3), C33(H33), C8(H8),
 C6(H6), C24(H24), C19(H19), C18(H18), C30(H30), C27(H27), C7(H7), C26(H26),
 C17(H17), C11(H11), C25(H25), C14(H14), C21(H21), C13(H13), C31(H31), C20(H20),
  C32(H32), C12(H12)
2.b Idealised Me refined as rotating group:
 C5(H5A,H5B,H5C)
;
_olex2_submission_special_instructions 'No special instructions were received'

loop_
_space_group_symop_operation_xyz
'x, y, z'
'-x, y+1/2, -z+1/2'
'-x, -y, -z'
'x, -y-1/2, z-1/2'

loop_
_atom_site_label
_atom_site_type_symbol
_atom_site_fract_x
_atom_site_fract_y
_atom_site_fract_z
_atom_site_U_iso_or_equiv
_atom_site_adp_type
_atom_site_occupancy
_atom_site_site_symmetry_order
_atom_site_calc_flag
_atom_site_refinement_flags_posn
_atom_site_refinement_flags_adp
_atom_site_refinement_flags_occupancy
_atom_site_disorder_assembly
_atom_site_disorder_group
Pd1 Pd 0.69705(2) 0.77026(2) 0.42800(2) 0.01024(4) Uani 1 1 d . . . . .
Cl1 Cl 0.94514(4) 0.74620(3) 0.43025(2) 0.01696(9) Uani 1 1 d . . . . .
P2 P 0.68509(5) 0.76749(3) 0.52405(2) 0.01130(9) Uani 1 1 d . . . . .
P1 P 0.62968(5) 0.71717(3) 0.33628(2) 0.01169(9) Uani 1 1 d . . . . .
Si Si 0.47682(5) 0.82733(4) 0.42095(2) 0.01209(10) Uani 1 1 d . . . . .
N1 N 0.37395(15) 0.76167(11) 0.36434(7) 0.0137(3) Uani 1 1 d . . . . .
N2 N 0.41215(15) 0.80629(11) 0.48734(7) 0.0144(3) Uani 1 1 d . . . . .
C1 C 0.44284(18) 0.71388(13) 0.32373(8) 0.0142(4) Uani 1 1 d . . . . .
C23 C 0.8644(2) 0.60782(14) 0.54815(8) 0.0166(4) Uani 1 1 d . . . . .
H23 H 0.937204 0.653470 0.544363 0.020 Uiso 1 1 calc R U . . .
C4 C 0.23306(19) 0.75464(14) 0.34619(8) 0.0172(4) Uani 1 1 d . . . . .
H4 H 0.161642 0.782074 0.365346 0.021 Uiso 1 1 calc R U . . .
C28 C 0.80059(19) 0.84538(13) 0.57171(8) 0.0136(3) Uani 1 1 d . . . . .
C9 C 0.50856(18) 0.78821(12) 0.53623(8) 0.0129(4) Uani 1 1 d . . . . .
C22 C 0.72633(19) 0.64080(13) 0.54517(8) 0.0129(3) Uani 1 1 d . . . . .
C29 C 0.8265(2) 0.82815(15) 0.63055(9) 0.0193(4) Uani 1 1 d . . . . .
H29 H 0.783944 0.773738 0.646811 0.023 Uiso 1 1 calc R U . . .
C10 C 0.68960(19) 0.78790(13) 0.27903(8) 0.0141(4) Uani 1 1 d . . . . .
C2 C 0.3442(2) 0.67630(15) 0.28152(9) 0.0197(4) Uani 1 1 d . . . . .
H2 H 0.361797 0.640017 0.248738 0.024 Uiso 1 1 calc R U . . .
C15 C 0.8330(2) 0.79631(15) 0.27803(8) 0.0183(4) Uani 1 1 d . . . . .
H15 H 0.896429 0.758955 0.303986 0.022 Uiso 1 1 calc R U . . .
C3 C 0.2116(2) 0.70199(15) 0.29625(9) 0.0203(4) Uani 1 1 d . . . . .
H3 H 0.123632 0.685595 0.275229 0.024 Uiso 1 1 calc R U . . .
C16 C 0.68673(18) 0.59070(13) 0.32857(8) 0.0144(4) Uani 1 1 d . . . . .
C33 C 0.8636(2) 0.92514(14) 0.54835(9) 0.0192(4) Uani 1 1 d . . . . .
H33 H 0.846355 0.936928 0.508241 0.023 Uiso 1 1 calc R U . . .
C8 C 0.4387(2) 0.79036(14) 0.58337(9) 0.0177(4) Uani 1 1 d . . . . .
H8 H 0.478460 0.780179 0.622090 0.021 Uiso 1 1 calc R U . . .
C6 C 0.28383(19) 0.82023(14) 0.50516(9) 0.0179(4) Uani 1 1 d . . . . .
H6 H 0.199459 0.834382 0.480798 0.022 Uiso 1 1 calc R U . . .
C24 C 0.8949(2) 0.50837(14) 0.55663(9) 0.0190(4) Uani 1 1 d . . . . .
H24 H 0.988844 0.486170 0.558968 0.023 Uiso 1 1 calc R U . . .
C19 C 0.7655(2) 0.39449(14) 0.31983(10) 0.0236(4) Uani 1 1 d . . . . .
H19 H 0.792546 0.327500 0.316789 0.028 Uiso 1 1 calc R U . . .
C18 C 0.7410(2) 0.45234(15) 0.27109(10) 0.0232(4) Uani 1 1 d . . . . .
H18 H 0.751468 0.425003 0.234771 0.028 Uiso 1 1 calc R U . . .
C30 C 0.9152(2) 0.89106(16) 0.66547(9) 0.0255(5) Uani 1 1 d . . . . .
H30 H 0.933019 0.879588 0.705596 0.031 Uiso 1 1 calc R U . . .
C27 C 0.6206(2) 0.57315(14) 0.55152(8) 0.0164(4) Uani 1 1 d . . . . .
H27 H 0.526822 0.595080 0.550271 0.020 Uiso 1 1 calc R U . . .
C5 C 0.4530(2) 0.95989(14) 0.40331(10) 0.0226(4) Uani 1 1 d . . . . .
H5A H 0.503273 0.999680 0.434230 0.034 Uiso 1 1 calc R U . . .
H5B H 0.353259 0.976251 0.398995 0.034 Uiso 1 1 calc R U . . .
H5C H 0.489746 0.973918 0.367380 0.034 Uiso 1 1 calc R U . . .
C7 C 0.2967(2) 0.81053(14) 0.56353(9) 0.0193(4) Uani 1 1 d . . . . .
H7 H 0.223500 0.816291 0.586500 0.023 Uiso 1 1 calc R U . . .
C26 C 0.6525(2) 0.47355(14) 0.55969(9) 0.0207(4) Uani 1 1 d . . . . .
H26 H 0.580375 0.427561 0.563894 0.025 Uiso 1 1 calc R U . . .
C17 C 0.7010(2) 0.55061(15) 0.27513(9) 0.0190(4) Uani 1 1 d . . . . .
H17 H 0.683590 0.590160 0.241608 0.023 Uiso 1 1 calc R U . . .
C11 C 0.5980(2) 0.84313(15) 0.24075(9) 0.0222(4) Uani 1 1 d . . . . .
H11 H 0.500072 0.837105 0.240857 0.027 Uiso 1 1 calc R U . . .
C25 C 0.7890(2) 0.44138(14) 0.56170(9) 0.0203(4) Uani 1 1 d . . . . .
H25 H 0.810068 0.373183 0.566564 0.024 Uiso 1 1 calc R U . . .
C14 C 0.8833(2) 0.85940(15) 0.23901(9) 0.0218(4) Uani 1 1 d . . . . .
H14 H 0.981037 0.864328 0.238033 0.026 Uiso 1 1 calc R U . . .
C21 C 0.7124(2) 0.53210(14) 0.37753(9) 0.0182(4) Uani 1 1 d . . . . .
H21 H 0.703714 0.559434 0.414026 0.022 Uiso 1 1 calc R U . . .
C13 C 0.7915(2) 0.91525(15) 0.20149(9) 0.0246(5) Uani 1 1 d . . . . .
H13 H 0.826411 0.958958 0.175272 0.029 Uiso 1 1 calc R U . . .
C31 C 0.9773(2) 0.97005(16) 0.64175(10) 0.0264(5) Uani 1 1 d . . . . .
H31 H 1.037901 1.012532 0.665714 0.032 Uiso 1 1 calc R U . . .
C20 C 0.7508(2) 0.43366(15) 0.37313(10) 0.0230(4) Uani 1 1 d . . . . .
H20 H 0.766859 0.393500 0.406444 0.028 Uiso 1 1 calc R U . . .
C32 C 0.9520(2) 0.98783(15) 0.58340(10) 0.0240(4) Uani 1 1 d . . . . .
H32 H 0.994579 1.042455 0.567347 0.029 Uiso 1 1 calc R U . . .
C12 C 0.6491(2) 0.90711(16) 0.20234(10) 0.0276(5) Uani 1 1 d . . . . .
H12 H 0.586150 0.945253 0.176674 0.033 Uiso 1 1 calc R U . . .

loop_
_atom_site_aniso_label
_atom_site_aniso_U_11
_atom_site_aniso_U_22
_atom_site_aniso_U_33
_atom_site_aniso_U_23
_atom_site_aniso_U_13
_atom_site_aniso_U_12
Pd1 0.00831(6) 0.01092(6) 0.01149(7) -0.00020(5) 0.00131(5) 0.00085(5)
Cl1 0.00975(19) 0.0205(2) 0.0208(2) 0.00071(17) 0.00273(16) 0.00078(16)
P2 0.0111(2) 0.0108(2) 0.0119(2) -0.00015(17) 0.00116(17) 0.00087(17)
P1 0.0100(2) 0.0122(2) 0.0129(2) -0.00045(17) 0.00167(17) 0.00087(17)
Si 0.0104(2) 0.0117(2) 0.0143(3) 0.00064(19) 0.00213(19) 0.00168(18)
N1 0.0112(7) 0.0155(7) 0.0146(8) 0.0023(6) 0.0022(6) 0.0002(6)
N2 0.0119(7) 0.0154(7) 0.0159(8) 0.0002(6) 0.0019(6) 0.0022(6)
C1 0.0122(8) 0.0153(9) 0.0153(9) 0.0002(7) 0.0027(7) 0.0005(7)
C23 0.0157(9) 0.0163(9) 0.0181(10) 0.0021(7) 0.0031(8) 0.0005(7)
C4 0.0099(8) 0.0204(10) 0.0214(10) 0.0050(8) 0.0020(7) 0.0008(7)
C28 0.0123(8) 0.0130(8) 0.0154(9) -0.0014(7) 0.0015(7) 0.0019(7)
C9 0.0127(8) 0.0100(8) 0.0158(9) 0.0001(7) 0.0013(7) 0.0015(6)
C22 0.0153(9) 0.0118(8) 0.0109(9) -0.0007(7) -0.0004(7) 0.0018(7)
C29 0.0197(10) 0.0195(10) 0.0180(10) 0.0018(8) 0.0000(8) -0.0001(8)
C10 0.0174(9) 0.0125(9) 0.0126(9) -0.0016(7) 0.0032(7) 0.0002(7)
C2 0.0166(9) 0.0225(10) 0.0194(10) -0.0023(8) -0.0001(8) -0.0006(8)
C15 0.0165(9) 0.0231(10) 0.0150(10) -0.0010(7) 0.0006(7) -0.0026(7)
C3 0.0115(9) 0.0240(10) 0.0242(11) 0.0026(8) -0.0018(8) -0.0029(7)
C16 0.0098(8) 0.0136(9) 0.0197(10) -0.0019(7) 0.0022(7) -0.0006(7)
C33 0.0213(10) 0.0159(9) 0.0211(11) -0.0010(8) 0.0051(8) -0.0015(8)
C8 0.0191(9) 0.0161(9) 0.0185(10) 0.0011(7) 0.0055(8) 0.0021(7)
C6 0.0126(9) 0.0185(9) 0.0233(10) 0.0000(8) 0.0048(7) 0.0025(7)
C24 0.0191(10) 0.0189(10) 0.0195(10) 0.0029(8) 0.0041(8) 0.0084(8)
C19 0.0176(10) 0.0128(9) 0.0399(13) -0.0057(9) 0.0025(9) 0.0002(8)
C18 0.0201(10) 0.0222(10) 0.0282(12) -0.0101(9) 0.0066(9) 0.0002(8)
C30 0.0252(11) 0.0312(11) 0.0180(11) -0.0044(9) -0.0042(9) -0.0006(9)
C27 0.0155(9) 0.0145(9) 0.0191(10) -0.0009(7) 0.0019(8) 0.0003(7)
C5 0.0236(10) 0.0145(9) 0.0306(12) 0.0026(8) 0.0069(9) 0.0037(8)
C7 0.0182(9) 0.0184(9) 0.0233(11) 0.0005(8) 0.0094(8) 0.0015(8)
C26 0.0240(10) 0.0150(9) 0.0226(11) 0.0008(8) 0.0019(8) -0.0033(8)
C17 0.0166(9) 0.0205(10) 0.0201(10) -0.0025(8) 0.0033(8) -0.0007(8)
C11 0.0213(10) 0.0242(10) 0.0217(11) 0.0042(8) 0.0052(8) 0.0055(8)
C25 0.0284(11) 0.0130(9) 0.0194(11) 0.0015(7) 0.0033(8) 0.0051(8)
C14 0.0213(10) 0.0274(11) 0.0181(10) -0.0061(8) 0.0071(8) -0.0094(8)
C21 0.0182(9) 0.0149(9) 0.0215(11) -0.0010(8) 0.0022(8) -0.0016(7)
C13 0.0409(13) 0.0173(10) 0.0181(11) -0.0008(8) 0.0135(9) -0.0031(9)
C31 0.0213(10) 0.0271(11) 0.0299(13) -0.0131(9) 0.0000(9) -0.0052(9)
C20 0.0213(10) 0.0153(9) 0.0311(12) 0.0033(8) -0.0011(9) -0.0015(8)
C32 0.0225(10) 0.0185(10) 0.0321(12) -0.0047(9) 0.0079(9) -0.0067(8)
C12 0.0351(12) 0.0248(11) 0.0241(12) 0.0082(9) 0.0080(10) 0.0108(9)

loop_
_atom_type_symbol
_atom_type_description
_atom_type_scat_dispersion_real
_atom_type_scat_dispersion_imag
_atom_type_scat_source
C C 0.0033 0.0016 'International Tables Vol C Tables 4.2.6.8 and 6.1.1.4'
H H 0.0000 0.0000 'International Tables Vol C Tables 4.2.6.8 and 6.1.1.4'
Cl Cl 0.1484 0.1585 'International Tables Vol C Tables 4.2.6.8 and 6.1.1.4'
N N 0.0061 0.0033 'International Tables Vol C Tables 4.2.6.8 and 6.1.1.4'
P P 0.1023 0.0942 'International Tables Vol C Tables 4.2.6.8 and 6.1.1.4'
Pd Pd -0.9988 1.0072 'International Tables Vol C Tables 4.2.6.8 and 6.1.1.4'
Si Si 0.0817 0.0704 'International Tables Vol C Tables 4.2.6.8 and 6.1.1.4'

loop_
_geom_angle_atom_site_label_1
_geom_angle_atom_site_label_2
_geom_angle_atom_site_label_3
_geom_angle
_geom_angle_site_symmetry_1
_geom_angle_site_symmetry_3
_geom_angle_publ_flag
P2 Pd1 Cl1 99.239(17) . . ?
P2 Pd1 P1 152.334(18) . . ?
P1 Pd1 Cl1 97.596(16) . . ?
Si Pd1 Cl1 167.265(17) . . ?
Si Pd1 P2 84.463(18) . . ?
Si Pd1 P1 83.909(18) . . ?
C28 P2 Pd1 119.67(6) . . ?
C28 P2 C22 106.73(8) . . ?
C9 P2 Pd1 109.54(6) . . ?
C9 P2 C28 109.23(8) . . ?
C9 P2 C22 106.42(8) . . ?
C22 P2 Pd1 104.37(6) . . ?
C1 P1 Pd1 108.34(6) . . ?
C1 P1 C10 107.92(9) . . ?
C1 P1 C16 105.84(8) . . ?
C10 P1 Pd1 117.25(6) . . ?
C10 P1 C16 107.02(8) . . ?
C16 P1 Pd1 109.89(6) . . ?
N1 Si Pd1 107.94(5) . . ?
N1 Si C5 106.03(9) . . ?
N2 Si Pd1 108.74(5) . . ?
N2 Si N1 110.40(7) . . ?
N2 Si C5 107.70(9) . . ?
C5 Si Pd1 115.97(7) . . ?
C1 N1 Si 118.24(12) . . ?
C4 N1 Si 133.89(13) . . ?
C4 N1 C1 107.42(15) . . ?
C9 N2 Si 118.39(12) . . ?
C6 N2 Si 133.13(14) . . ?
C6 N2 C9 107.42(15) . . ?
N1 C1 P1 116.08(13) . . ?
C2 C1 P1 135.35(15) . . ?
C2 C1 N1 108.55(16) . . ?
C22 C23 H23 120.0 . . ?
C24 C23 H23 120.0 . . ?
C24 C23 C22 119.99(18) . . ?
N1 C4 H4 125.3 . . ?
C3 C4 N1 109.34(17) . . ?
C3 C4 H4 125.3 . . ?
C29 C28 P2 122.05(14) . . ?
C33 C28 P2 118.30(15) . . ?
C33 C28 C29 119.64(18) . . ?
N2 C9 P2 115.93(13) . . ?
C8 C9 P2 135.69(15) . . ?
C8 C9 N2 108.38(16) . . ?
C23 C22 P2 119.18(14) . . ?
C27 C22 P2 120.92(14) . . ?
C27 C22 C23 119.42(17) . . ?
C28 C29 H29 120.1 . . ?
C28 C29 C30 119.76(19) . . ?
C30 C29 H29 120.1 . . ?
C15 C10 P1 118.36(14) . . ?
C11 C10 P1 121.80(14) . . ?
C11 C10 C15 119.37(17) . . ?
C1 C2 H2 126.5 . . ?
C1 C2 C3 106.99(17) . . ?
C3 C2 H2 126.5 . . ?
C10 C15 H15 120.0 . . ?
C14 C15 C10 119.93(19) . . ?
C14 C15 H15 120.0 . . ?
C4 C3 C2 107.67(17) . . ?
C4 C3 H3 126.2 . . ?
C2 C3 H3 126.2 . . ?
C17 C16 P1 121.75(15) . . ?
C21 C16 P1 118.49(14) . . ?
C21 C16 C17 119.73(18) . . ?
C28 C33 H33 119.8 . . ?
C28 C33 C32 120.4(2) . . ?
C32 C33 H33 119.8 . . ?
C9 C8 H8 126.3 . . ?
C9 C8 C7 107.33(18) . . ?
C7 C8 H8 126.3 . . ?
N2 C6 H6 125.3 . . ?
C7 C6 N2 109.34(17) . . ?
C7 C6 H6 125.3 . . ?
C23 C24 H24 119.9 . . ?
C25 C24 C23 120.22(18) . . ?
C25 C24 H24 119.9 . . ?
C18 C19 H19 119.8 . . ?
C18 C19 C20 120.43(18) . . ?
C20 C19 H19 119.8 . . ?
C19 C18 H18 119.9 . . ?
C19 C18 C17 120.17(19) . . ?
C17 C18 H18 119.9 . . ?
C29 C30 H30 120.0 . . ?
C31 C30 C29 120.1(2) . . ?
C31 C30 H30 120.0 . . ?
C22 C27 H27 120.0 . . ?
C26 C27 C22 120.02(18) . . ?
C26 C27 H27 120.0 . . ?
Si C5 H5A 109.5 . . ?
Si C5 H5B 109.5 . . ?
Si C5 H5C 109.5 . . ?
H5A C5 H5B 109.5 . . ?
H5A C5 H5C 109.5 . . ?
H5B C5 H5C 109.5 . . ?
C8 C7 H7 126.2 . . ?
C6 C7 C8 107.53(17) . . ?
C6 C7 H7 126.2 . . ?
C27 C26 H26 119.9 . . ?
C25 C26 C27 120.16(18) . . ?
C25 C26 H26 119.9 . . ?
C16 C17 H17 120.1 . . ?
C18 C17 C16 119.76(19) . . ?
C18 C17 H17 120.1 . . ?
C10 C11 H11 119.8 . . ?
C12 C11 C10 120.37(19) . . ?
C12 C11 H11 119.8 . . ?
C24 C25 H25 119.9 . . ?
C26 C25 C24 120.17(18) . . ?
C26 C25 H25 119.9 . . ?
C15 C14 H14 119.8 . . ?
C13 C14 C15 120.40(19) . . ?
C13 C14 H14 119.8 . . ?
C16 C21 H21 119.9 . . ?
C20 C21 C16 120.22(19) . . ?
C20 C21 H21 119.9 . . ?
C14 C13 H13 120.1 . . ?
C12 C13 C14 119.84(19) . . ?
C12 C13 H13 120.1 . . ?
C30 C31 H31 119.7 . . ?
C30 C31 C32 120.58(19) . . ?
C32 C31 H31 119.7 . . ?
C19 C20 C21 119.7(2) . . ?
C19 C20 H20 120.2 . . ?
C21 C20 H20 120.2 . . ?
C33 C32 H32 120.2 . . ?
C31 C32 C33 119.56(19) . . ?
C31 C32 H32 120.2 . . ?
C11 C12 H12 120.0 . . ?
C13 C12 C11 120.1(2) . . ?
C13 C12 H12 120.0 . . ?

loop_
_geom_bond_atom_site_label_1
_geom_bond_atom_site_label_2
_geom_bond_distance
_geom_bond_site_symmetry_2
_geom_bond_publ_flag
Pd1 Cl1 2.4119(4) . ?
Pd1 P2 2.2808(5) . ?
Pd1 P1 2.2855(5) . ?
Pd1 Si 2.2483(5) . ?
P2 C28 1.8102(19) . ?
P2 C9 1.7895(18) . ?
P2 C22 1.8164(18) . ?
P1 C1 1.7891(18) . ?
P1 C10 1.8121(19) . ?
P1 C16 1.8169(19) . ?
Si N1 1.7876(16) . ?
Si N2 1.7838(16) . ?
Si C5 1.851(2) . ?
N1 C1 1.396(2) . ?
N1 C4 1.373(2) . ?
N2 C9 1.400(2) . ?
N2 C6 1.375(2) . ?
C1 C2 1.377(3) . ?
C23 H23 0.9500 . ?
C23 C22 1.399(3) . ?
C23 C24 1.388(3) . ?
C4 H4 0.9500 . ?
C4 C3 1.367(3) . ?
C28 C29 1.394(3) . ?
C28 C33 1.390(3) . ?
C9 C8 1.376(3) . ?
C22 C27 1.396(3) . ?
C29 H29 0.9500 . ?
C29 C30 1.395(3) . ?
C10 C15 1.394(3) . ?
C10 C11 1.392(3) . ?
C2 H2 0.9500 . ?
C2 C3 1.415(3) . ?
C15 H15 0.9500 . ?
C15 C14 1.390(3) . ?
C3 H3 0.9500 . ?
C16 C17 1.395(3) . ?
C16 C21 1.394(3) . ?
C33 H33 0.9500 . ?
C33 C32 1.392(3) . ?
C8 H8 0.9500 . ?
C8 C7 1.414(3) . ?
C6 H6 0.9500 . ?
C6 C7 1.369(3) . ?
C24 H24 0.9500 . ?
C24 C25 1.386(3) . ?
C19 H19 0.9500 . ?
C19 C18 1.383(3) . ?
C19 C20 1.388(3) . ?
C18 H18 0.9500 . ?
C18 C17 1.393(3) . ?
C30 H30 0.9500 . ?
C30 C31 1.381(3) . ?
C27 H27 0.9500 . ?
C27 C26 1.392(3) . ?
C5 H5A 0.9800 . ?
C5 H5B 0.9800 . ?
C5 H5C 0.9800 . ?
C7 H7 0.9500 . ?
C26 H26 0.9500 . ?
C26 C25 1.383(3) . ?
C17 H17 0.9500 . ?
C11 H11 0.9500 . ?
C11 C12 1.391(3) . ?
C25 H25 0.9500 . ?
C14 H14 0.9500 . ?
C14 C13 1.388(3) . ?
C21 H21 0.9500 . ?
C21 C20 1.392(3) . ?
C13 H13 0.9500 . ?
C13 C12 1.382(3) . ?
C31 H31 0.9500 . ?
C31 C32 1.384(3) . ?
C20 H20 0.9500 . ?
C32 H32 0.9500 . ?
C12 H12 0.9500 . ?

loop_
_geom_torsion_atom_site_label_1
_geom_torsion_atom_site_label_2
_geom_torsion_atom_site_label_3
_geom_torsion_atom_site_label_4
_geom_torsion
_geom_torsion_site_symmetry_1
_geom_torsion_site_symmetry_2
_geom_torsion_site_symmetry_3
_geom_torsion_site_symmetry_4
_geom_torsion_publ_flag
Pd1 P2 C28 C29 -161.75(13) . . . . ?
Pd1 P2 C28 C33 18.84(17) . . . . ?
Pd1 P2 C9 N2 -2.63(14) . . . . ?
Pd1 P2 C9 C8 176.66(18) . . . . ?
Pd1 P2 C22 C23 73.31(15) . . . . ?
Pd1 P2 C22 C27 -98.75(15) . . . . ?
Pd1 P1 C1 N1 13.04(15) . . . . ?
Pd1 P1 C1 C2 -168.80(19) . . . . ?
Pd1 P1 C10 C15 60.70(16) . . . . ?
Pd1 P1 C10 C11 -111.37(16) . . . . ?
Pd1 P1 C16 C17 -158.87(14) . . . . ?
Pd1 P1 C16 C21 23.11(16) . . . . ?
Pd1 Si N1 C1 -19.68(14) . . . . ?
Pd1 Si N1 C4 169.11(16) . . . . ?
Pd1 Si N2 C9 18.47(14) . . . . ?
Pd1 Si N2 C6 -175.01(16) . . . . ?
P2 C28 C29 C30 -179.30(15) . . . . ?
P2 C28 C33 C32 179.23(15) . . . . ?
P2 C9 C8 C7 -179.58(16) . . . . ?
P2 C22 C27 C26 170.87(15) . . . . ?
P1 C1 C2 C3 -177.91(16) . . . . ?
P1 C10 C15 C14 -172.30(15) . . . . ?
P1 C10 C11 C12 171.16(16) . . . . ?
P1 C16 C17 C18 -178.05(15) . . . . ?
P1 C16 C21 C20 177.39(15) . . . . ?
Si N1 C1 P1 4.19(19) . . . . ?
Si N1 C1 C2 -174.45(13) . . . . ?
Si N1 C4 C3 173.30(15) . . . . ?
Si N2 C9 P2 -10.29(18) . . . . ?
Si N2 C9 C8 170.24(12) . . . . ?
Si N2 C6 C7 -168.16(15) . . . . ?
N1 Si N2 C9 136.71(13) . . . . ?
N1 Si N2 C6 -56.77(19) . . . . ?
N1 C1 C2 C3 0.3(2) . . . . ?
N1 C4 C3 C2 -1.2(2) . . . . ?
N2 Si N1 C1 -138.41(13) . . . . ?
N2 Si N1 C4 50.39(19) . . . . ?
N2 C9 C8 C7 -0.3(2) . . . . ?
N2 C6 C7 C8 0.4(2) . . . . ?
C1 P1 C10 C15 -176.71(15) . . . . ?
C1 P1 C10 C11 11.21(19) . . . . ?
C1 P1 C16 C17 84.35(17) . . . . ?
C1 P1 C16 C21 -93.66(16) . . . . ?
C1 N1 C4 C3 1.4(2) . . . . ?
C1 C2 C3 C4 0.5(2) . . . . ?
C23 C22 C27 C26 -1.2(3) . . . . ?
C23 C24 C25 C26 -1.5(3) . . . . ?
C4 N1 C1 P1 177.56(12) . . . . ?
C4 N1 C1 C2 -1.1(2) . . . . ?
C28 P2 C9 N2 130.22(13) . . . . ?
C28 P2 C9 C8 -50.5(2) . . . . ?
C28 P2 C22 C23 -54.32(17) . . . . ?
C28 P2 C22 C27 133.63(16) . . . . ?
C28 C29 C30 C31 -0.1(3) . . . . ?
C28 C33 C32 C31 0.3(3) . . . . ?
C9 P2 C28 C29 70.91(17) . . . . ?
C9 P2 C28 C33 -108.49(16) . . . . ?
C9 P2 C22 C23 -170.87(15) . . . . ?
C9 P2 C22 C27 17.07(18) . . . . ?
C9 N2 C6 C7 -0.6(2) . . . . ?
C9 C8 C7 C6 -0.1(2) . . . . ?
C22 P2 C28 C29 -43.76(18) . . . . ?
C22 P2 C28 C33 136.84(15) . . . . ?
C22 P2 C9 N2 -114.91(14) . . . . ?
C22 P2 C9 C8 64.4(2) . . . . ?
C22 C23 C24 C25 0.5(3) . . . . ?
C22 C27 C26 C25 0.2(3) . . . . ?
C29 C28 C33 C32 -0.2(3) . . . . ?
C29 C30 C31 C32 0.2(3) . . . . ?
C10 P1 C1 N1 -114.85(14) . . . . ?
C10 P1 C1 C2 63.3(2) . . . . ?
C10 P1 C16 C17 -30.56(18) . . . . ?
C10 P1 C16 C21 151.42(15) . . . . ?
C10 C15 C14 C13 0.9(3) . . . . ?
C10 C11 C12 C13 0.8(3) . . . . ?
C15 C10 C11 C12 -0.8(3) . . . . ?
C15 C14 C13 C12 -0.9(3) . . . . ?
C16 P1 C1 N1 130.85(14) . . . . ?
C16 P1 C1 C2 -51.0(2) . . . . ?
C16 P1 C10 C15 -63.20(16) . . . . ?
C16 P1 C10 C11 124.72(16) . . . . ?
C16 C21 C20 C19 1.0(3) . . . . ?
C33 C28 C29 C30 0.1(3) . . . . ?
C6 N2 C9 P2 179.98(13) . . . . ?
C6 N2 C9 C8 0.5(2) . . . . ?
C24 C23 C22 P2 -171.37(15) . . . . ?
C24 C23 C22 C27 0.8(3) . . . . ?
C19 C18 C17 C16 0.5(3) . . . . ?
C18 C19 C20 C21 -0.6(3) . . . . ?
C30 C31 C32 C33 -0.3(3) . . . . ?
C27 C26 C25 C24 1.2(3) . . . . ?
C5 Si N1 C1 105.20(14) . . . . ?
C5 Si N1 C4 -66.00(19) . . . . ?
C5 Si N2 C9 -107.95(14) . . . . ?
C5 Si N2 C6 58.6(2) . . . . ?
C17 C16 C21 C20 -0.7(3) . . . . ?
C11 C10 C15 C14 0.0(3) . . . . ?
C14 C13 C12 C11 0.0(3) . . . . ?
C21 C16 C17 C18 -0.1(3) . . . . ?
C20 C19 C18 C17 -0.1(3) . . . . ?
